data_4000481
loop_
_publ_author_name
' Kazuo Takimiya'

_journal_name_full 'Chemistry of Materials'
_journal_paper_doi 10.1021/cm049144t
_journal_year 2004
_chemical_formula_moiety 'C7 H4 Au0.44 I0.88 S4 Se2 '
_chemical_formula_sum 'C7 H4 Au0.44 I0.88 S4 Se2'
_chemical_formula_weight 573.06
_space_group_IT_number 62
_symmetry_cell_setting orthorhombic
_symmetry_space_group_name_Hall '-P 2ac 2n'
_symmetry_space_group_name_H-M 'P n m a'
_cell_angle_alpha 90
_cell_angle_beta 90
_cell_angle_gamma 90
_cell_formula_units_Z 4
_cell_length_a 3.993(5)
_cell_length_b 12.448(4)
_cell_length_c 25.119(5)
_cell_measurement_reflns_used 25
_cell_measurement_temperature 296.2
_cell_measurement_theta_max 14.9
_cell_measurement_theta_min 14.1
_cell_volume 1248(1)
_diffrn_measured_fraction_theta_full 0.9987
_diffrn_measured_fraction_theta_max 0.9987
_diffrn_measurement_device_type 'Rigaku AFC7R'
_diffrn_measurement_method \w
_diffrn_radiation_type 'Mo K\a'
_diffrn_radiation_wavelength 0.7107
_diffrn_reflns_av_R_equivalents 0.807
_diffrn_reflns_limit_h_max 5
_diffrn_reflns_limit_h_min 0
_diffrn_reflns_limit_k_max 16
_diffrn_reflns_limit_k_min 0
_diffrn_reflns_limit_l_max 32
_diffrn_reflns_limit_l_min 0
_diffrn_reflns_number 1500
_diffrn_reflns_theta_full 27.49
_diffrn_reflns_theta_max 27.49
_diffrn_standards_decay_% 0.67
_diffrn_standards_interval_count 150
_diffrn_standards_number 3
_exptl_absorpt_coefficient_mu 13.908
_exptl_absorpt_correction_T_max 0.989
_exptl_absorpt_correction_T_min 0.522
_exptl_absorpt_correction_type psi-scan
_exptl_absorpt_process_details '(North, Phillips & Mathews, 1968)'
_exptl_crystal_colour black
_exptl_crystal_density_diffrn 3.049
_exptl_crystal_density_meas ?
_exptl_crystal_density_method 'not measured'
_exptl_crystal_description needle
_exptl_crystal_size_max 0.500
_exptl_crystal_size_mid 0.100
_exptl_crystal_size_min 0.020
_exptl_crystal_size_rad ?
_refine_diff_density_max 0.53
_refine_diff_density_min -0.43
_refine_ls_abs_structure_details ?
_refine_ls_abs_structure_Flack ?
_refine_ls_extinction_coef ?
_refine_ls_extinction_method none
_refine_ls_goodness_of_fit_ref 1.422
_refine_ls_hydrogen_treatment noref
_refine_ls_number_parameters 75
_refine_ls_number_reflns 854
_refine_ls_R_factor_gt 0.0309
_refine_ls_shift/su_max 0.0337
_refine_ls_structure_factor_coef F
_refine_ls_weighting_details 'w = 1/[\s^2^(Fo) + 0.00013|Fo|^2^]'
_refine_ls_weighting_scheme calc
_refine_ls_wR_factor_ref 0.0380
_reflns_number_gt 854
_reflns_number_total 1499
_reflns_threshold_expression F^2^>3.0\s(F^2^)
_cod_original_sg_symbol_H-M 'P 21/n 21/m 21/a'
_cod_original_formula_sum 'C7 H4 Au0.44 I0.88 S4 Se2 '
_cod_database_code 4000481

loop_
_symmetry_equiv_pos_as_xyz
x,y,z
1/2+x,1/2-y,1/2-z
-x,1/2+y,-z
1/2-x,-y,1/2+z
-x,-y,-z
1/2-x,1/2+y,1/2+z
x,1/2-y,z
1/2+x,y,1/2-z

loop_
_atom_site_label
_atom_site_type_symbol
_atom_site_fract_x
_atom_site_fract_y
_atom_site_fract_z
_atom_site_U_iso_or_equiv
_atom_site_adp_type
_atom_site_occupancy
_atom_site_calc_flag
_atom_site_refinement_flags
_atom_site_disorder_assembly
_atom_site_disorder_group
Au(1) Au 1.16(1) 0.07631(6) 0.7496(2) 0.344(6) Uani 0.50 d P . .
Se(1) Se 0.5779(2) 0.12199(6) 0.36982(3) 0.0451(2) Uani 1.00 d . . .
S(1) S 0.2048(5) 0.1310(1) 0.48746(7) 0.0423(4) Uani 1.00 d . . .
S(2) S -0.0758(6) 0.1295(2) 0.60067(7) 0.0531(5) Uani 1.00 d . . .
C(1) C 0.766(2) 0.1971(6) 0.3128(3) 0.049(2) Uani 1.00 d . . .
C(2) C 0.464(2) 0.2500 0.4060(4) 0.035(2) Uani 1.00 d S . .
C(3) C 0.317(2) 0.2500 0.4535(3) 0.034(2) Uani 1.00 d S . .
C(4) C 0.056(2) 0.1953(4) 0.5433(2) 0.035(2) Uani 1.00 d . . .
C(5) C -0.232(3) 0.2500 0.6325(4) 0.052(3) Uani 1.00 d S . .
H(1) H 0.8600 0.1583 0.2828 0.0507 Uiso 1.00 calc . . .
H(2) H -0.1644 0.2500 0.6696 0.0507 Uiso 1.00 calc S . .
H(3) H -0.4723 0.2500 0.6320 0.0507 Uiso 1.00 calc S . .
